data_7132928
loop_
_publ_author_name
'Patra, Suman'
'Atta, Sayan'
'Ghosh, Soumili'
'Majumdar, Amit'
'Dey, Abhishek'

_publ_section_title
;
 Kinetic isotope effect offers selectivity in CO<sub>2</sub> reduction.
;
_journal_issue 36
_journal_name_full 'Chemical communications (Cambridge, England)'
_journal_page_first 4826
_journal_page_last 4829
_journal_paper_doi 10.1039/d3cc06336d
_journal_volume 60
_journal_year 2024
_chemical_formula_moiety 'C42 H40 N6 Ni2 O4, 2(C24 H20 B)'
_chemical_formula_sum 'C90 H80 B2 N6 Ni2 O4'
_chemical_formula_weight 1448.64
_space_group_crystal_system monoclinic
_space_group_IT_number 15
_space_group_name_Hall '-C 2yc'
_space_group_name_H-M_alt 'C 1 2/c 1'
_atom_sites_solution_hydrogens geom
_atom_sites_solution_primary dual
_audit_creation_date 2022-09-22
_audit_creation_method
;
Olex2 1.2
(compiled 2018.05.29 svn.r3508 for OlexSys, GUI svn.r5506)
;
_audit_update_record
;
2022-09-22 deposited with the CCDC.	2024-04-02 downloaded from the CCDC.
;
_cell_angle_alpha 90
_cell_angle_beta 123.2990(10)
_cell_angle_gamma 90
_cell_formula_units_Z 8
_cell_length_a 32.431(2)
_cell_length_b 24.9205(17)
_cell_length_c 24.931(3)
_cell_measurement_reflns_used 25990
_cell_measurement_temperature 145(2)
_cell_measurement_theta_max 25.06
_cell_measurement_theta_min 2.40
_cell_volume 16841(3)
_computing_cell_refinement 'SAINT V8.38A (?, 2016)'
_computing_data_reduction 'SAINT V8.38A (?, 2016)'
_computing_molecular_graphics 'Olex2 (Dolomanov et al., 2009)'
_computing_publication_material 'Olex2 (Dolomanov et al., 2009)'
_computing_structure_refinement 'ShelXL (Sheldrick, 2015)'
_computing_structure_solution 'ShelXT (Sheldrick, 2015)'
_diffrn_ambient_temperature 144.99
_diffrn_measured_fraction_theta_full 0.994
_diffrn_measured_fraction_theta_max 0.994
_diffrn_measurement_device_type 'Bruker D8VENTURE with PHOTON II Detector'
_diffrn_measurement_method 'phi, omega and kappa scan'
_diffrn_radiation_probe x-ray
_diffrn_radiation_type MoK\a
_diffrn_radiation_wavelength 0.71073
_diffrn_reflns_av_R_equivalents 0.0632
_diffrn_reflns_av_unetI/netI 0.0452
_diffrn_reflns_Laue_measured_fraction_full 0.994
_diffrn_reflns_Laue_measured_fraction_max 0.994
_diffrn_reflns_limit_h_max 38
_diffrn_reflns_limit_h_min -38
_diffrn_reflns_limit_k_max 29
_diffrn_reflns_limit_k_min -28
_diffrn_reflns_limit_l_max 29
_diffrn_reflns_limit_l_min -29
_diffrn_reflns_number 79376
_diffrn_reflns_point_group_measured_fraction_full 0.994
_diffrn_reflns_point_group_measured_fraction_max 0.994
_diffrn_reflns_theta_full 25.058
_diffrn_reflns_theta_max 25.058
_diffrn_reflns_theta_min 2.220
_diffrn_source_type Micro-focus
_diffrn_standards_number 0
_exptl_absorpt_coefficient_mu 0.498
_exptl_absorpt_correction_T_max 0.7452
_exptl_absorpt_correction_T_min 0.6131
_exptl_absorpt_correction_type multi-scan
_exptl_absorpt_process_details
;
SADABS-2016/2 (Bruker,2016/2) was used for absorption correction.
wR2(int) was 0.0863 before and 0.0731 after correction.
The Ratio of minimum to maximum transmission is 0.8227.
The \l/2 correction factor is Not present.
;
_exptl_crystal_colour green
_exptl_crystal_density_diffrn 1.143
_exptl_crystal_density_method 'not measured'
_exptl_crystal_description block
_exptl_crystal_F_000 6080
_exptl_crystal_size_max 0.24
_exptl_crystal_size_mid 0.22
_exptl_crystal_size_min 0.2
_refine_diff_density_max 0.333
_refine_diff_density_min -0.287
_refine_diff_density_rms 0.043
_refine_ls_extinction_method none
_refine_ls_goodness_of_fit_ref 1.034
_refine_ls_hydrogen_treatment constr
_refine_ls_matrix_type full
_refine_ls_number_parameters 943
_refine_ls_number_reflns 14855
_refine_ls_number_restraints 3
_refine_ls_restrained_S_all 1.034
_refine_ls_R_factor_all 0.0475
_refine_ls_R_factor_gt 0.0344
_refine_ls_shift/su_max 0.003
_refine_ls_shift/su_mean 0.000
_refine_ls_structure_factor_coef Fsqd
_refine_ls_weighting_details 'w=1/[\s^2^(Fo^2^)+(0.0301P)^2^+12.9768P] where P=(Fo^2^+2Fc^2^)/3'
_refine_ls_weighting_scheme calc
_refine_ls_wR_factor_gt 0.0796
_refine_ls_wR_factor_ref 0.0859
_reflns_Friedel_coverage 0.000
_reflns_number_gt 11992
_reflns_number_total 14855
_reflns_threshold_expression 'I > 2\s(I)'
_cod_data_source_file d3cc06336d2.cif
_cod_data_source_block mo_am260821_0ma
_cod_depositor_comments 'Adding full bibliography for 7132928--7132929.cif.'
_cod_original_sg_symbol_H-M 'C 2/c'
_cod_database_code 7132928
_shelx_shelxl_version_number 2018/3
_shelx_space_group_comment
;
The symmetry employed for this shelxl refinement is uniquely defined
by the following loop, which should always be used as a source of
symmetry information in preference to the above space-group names.
They are only intended as comments.
;
_shelx_estimated_absorpt_t_max 0.907
_shelx_estimated_absorpt_t_min 0.890
_olex2_refinement_description
;
1. Fixed Uiso
 At 1.2 times of:
  All C(H) groups, All C(H,H) groups
 At 1.5 times of:
  All C(H,H,H) groups
2. Restrained distances
 C5-C4 \\sim C25B-C24 \\sim C25A-C24
 with sigma of 0.02
3. Uiso/Uaniso restraints and constraints
Uanis(C25B) = Uanis(C25A)
4. Others
 Sof(C25B)=Sof(H25D)=Sof(H25E)=Sof(H25F)=1-FVAR(1)
 Sof(C25A)=Sof(H25A)=Sof(H25B)=Sof(H25C)=FVAR(1)
5.a Secondary CH2 refined with riding coordinates:
 C9(H9A,H9B), C15(H15A,H15B), C21(H21A,H21B), C30(H30A,H30B), C36(H36A,H36B),
 C42(H42A,H42B)
5.b Me refined with riding coordinates:
 C5(H5A,H5B,H5C)
5.c Aromatic/amide H refined with riding coordinates:
 C3(H3), C6(H6), C8(H8), C11(H11), C12(H12), C13(H13), C14(H14), C17(H17),
 C18(H18), C19(H19), C20(H20), C23(H23), C26(H26), C29(H29), C32(H32), C33(H33),
  C34(H34), C35(H35), C38(H38), C39(H39), C40(H40), C41(H41), C44(H44),
 C45(H45), C46(H46), C47(H47), C48(H48), C50(H50), C51(H51), C52(H52), C53(H53),
  C54(H54), C56(H56), C57(H57), C58(H58), C59(H59), C60(H60), C62(H62),
 C63(H63), C64(H64), C65(H65), C66(H66), C68(H68), C69(H69), C70(H70), C71(H71),
  C72(H72), C74(H74), C75(H75), C76(H76), C77(H77), C78(H78), C80(H80),
 C81(H81), C82(H82), C83(H83), C84(H84), C86(H86), C87(H87), C88(H88), C89(H89),
  C90(H90)
5.d Idealised Me refined as rotating group:
 C25A(H25A,H25B,H25C), C25B(H25D,H25E,H25F)
;
_olex2_submission_special_instructions 'No special instructions were received'

loop_
_space_group_symop_operation_xyz
'x, y, z'
'-x, y, -z+1/2'
'x+1/2, y+1/2, z'
'-x+1/2, y+1/2, -z+1/2'
'-x, -y, -z'
'x, -y, z-1/2'
'-x+1/2, -y+1/2, -z'
'x+1/2, -y+1/2, z-1/2'

loop_
_atom_site_label
_atom_site_type_symbol
_atom_site_fract_x
_atom_site_fract_y
_atom_site_fract_z
_atom_site_U_iso_or_equiv
_atom_site_adp_type
_atom_site_occupancy
_atom_site_site_symmetry_order
_atom_site_calc_flag
_atom_site_refinement_flags_posn
_atom_site_refinement_flags_adp
_atom_site_refinement_flags_occupancy
_atom_site_disorder_assembly
_atom_site_disorder_group
Ni1 Ni 0.71215(2) 0.93726(2) 0.29252(2) 0.02236(7) Uani 1 1 d . . . . .
Ni2 Ni 0.76727(2) 0.82723(2) 0.33207(2) 0.02260(7) Uani 1 1 d . . . . .
O1 O 0.74842(4) 0.89085(5) 0.37040(5) 0.0229(3) Uani 1 1 d . . . . .
O2 O 0.77551(5) 0.98443(5) 0.33122(6) 0.0279(3) Uani 1 1 d . . . . .
O3 O 0.73748(5) 0.87914(5) 0.25856(6) 0.0249(3) Uani 1 1 d . . . . .
O4 O 0.78236(5) 0.77471(5) 0.28139(6) 0.0314(3) Uani 1 1 d . . . . .
N1 N 0.67440(6) 0.97391(6) 0.20388(7) 0.0255(4) Uani 1 1 d . . . . .
N2 N 0.68427(6) 0.99856(6) 0.31864(7) 0.0260(4) Uani 1 1 d . . . . .
N3 N 0.64351(5) 0.90316(6) 0.25750(7) 0.0240(3) Uani 1 1 d . . . . .
N4 N 0.79557(5) 0.78522(6) 0.41885(7) 0.0241(3) Uani 1 1 d . . . . .
N5 N 0.83931(6) 0.85378(6) 0.37775(7) 0.0265(4) Uani 1 1 d . . . . .
N6 N 0.70737(5) 0.77739(6) 0.30414(7) 0.0253(4) Uani 1 1 d . . . . .
C1 C 0.78596(6) 0.90598(7) 0.42798(8) 0.0231(4) Uani 1 1 d . . . . .
C2 C 0.80397(7) 0.86870(7) 0.47849(9) 0.0245(4) Uani 1 1 d . . . . .
C3 C 0.84191(7) 0.88307(8) 0.53991(9) 0.0288(4) Uani 1 1 d . . . . .
H3 H 0.853117 0.857600 0.573516 0.035 Uiso 1 1 calc R . . . .
C4 C 0.86437(7) 0.93354(8) 0.55443(9) 0.0300(5) Uani 1 1 d D . . . .
C5 C 0.90514(8) 0.94775(10) 0.62245(9) 0.0416(6) Uani 1 1 d D . . . .
H5A H 0.910427 0.917799 0.651042 0.062 Uiso 1 1 calc R . . . .
H5B H 0.935623 0.954826 0.624312 0.062 Uiso 1 1 calc R . . . .
H5C H 0.895774 0.979844 0.636078 0.062 Uiso 1 1 calc R . . . .
C6 C 0.84922(7) 0.96854(8) 0.50413(9) 0.0294(5) Uani 1 1 d . . . . .
H6 H 0.865108 1.002390 0.512542 0.035 Uiso 1 1 calc R . . . .
C7 C 0.81085(7) 0.95586(7) 0.44037(9) 0.0251(4) Uani 1 1 d . . . . .
C8 C 0.80475(7) 0.99049(8) 0.39006(9) 0.0294(4) Uani 1 1 d . . . . .
H8 H 0.825335 1.021307 0.403373 0.035 Uiso 1 1 calc R . . . .
C9 C 0.66465(8) 1.02983(7) 0.21580(9) 0.0314(5) Uani 1 1 d . . . . .
H9A H 0.635222 1.044083 0.176081 0.038 Uiso 1 1 calc R . . . .
H9B H 0.693096 1.052892 0.226678 0.038 Uiso 1 1 calc R . . . .
C10 C 0.65627(7) 1.03227(7) 0.26941(9) 0.0287(4) Uani 1 1 d . . . . .
C11 C 0.62452(8) 1.06816(8) 0.27113(11) 0.0384(5) Uani 1 1 d . . . . .
H11 H 0.604322 1.091042 0.235575 0.046 Uiso 1 1 calc R . . . .
C12 C 0.62236(9) 1.07052(9) 0.32484(12) 0.0436(6) Uani 1 1 d . . . . .
H12 H 0.600937 1.095279 0.326786 0.052 Uiso 1 1 calc R . . . .
C13 C 0.65165(8) 1.03652(9) 0.37571(10) 0.0378(5) Uani 1 1 d . . . . .
H13 H 0.650918 1.037438 0.413274 0.045 Uiso 1 1 calc R . . . .
C14 C 0.68200(7) 1.00121(8) 0.37050(9) 0.0301(4) Uani 1 1 d . . . . .
H14 H 0.702206 0.977690 0.405349 0.036 Uiso 1 1 calc R . . . .
C15 C 0.62775(7) 0.94435(8) 0.16024(9) 0.0292(5) Uani 1 1 d . . . . .
H15A H 0.633449 0.917211 0.135980 0.035 Uiso 1 1 calc R . . . .
H15B H 0.602466 0.969782 0.128956 0.035 Uiso 1 1 calc R . . . .
C16 C 0.60879(7) 0.91679(7) 0.19657(9) 0.0256(4) Uani 1 1 d . . . . .
C17 C 0.55947(7) 0.90455(9) 0.16938(10) 0.0374(5) Uani 1 1 d . . . . .
H17 H 0.535470 0.914231 0.126209 0.045 Uiso 1 1 calc R . . . .
C18 C 0.54566(8) 0.87816(9) 0.20572(10) 0.0406(5) Uani 1 1 d . . . . .
H18 H 0.512093 0.868867 0.187575 0.049 Uiso 1 1 calc R . . . .
C19 C 0.58106(7) 0.86533(8) 0.26881(10) 0.0334(5) Uani 1 1 d . . . . .
H19 H 0.572248 0.847822 0.294985 0.040 Uiso 1 1 calc R . . . .
C20 C 0.62940(7) 0.87854(7) 0.29276(9) 0.0279(4) Uani 1 1 d . . . . .
H20 H 0.653814 0.869858 0.336115 0.033 Uiso 1 1 calc R . . . .
C21 C 0.70681(7) 0.97528(7) 0.17844(9) 0.0285(4) Uani 1 1 d . . . . .
H21A H 0.738301 0.992808 0.210821 0.034 Uiso 1 1 calc R . . . .
H21B H 0.690734 0.998018 0.139488 0.034 Uiso 1 1 calc R . . . .
C22 C 0.71844(7) 0.92140(8) 0.16174(9) 0.0290(4) Uani 1 1 d . . . . .
C23 C 0.71615(9) 0.91752(9) 0.10503(11) 0.0428(6) Uani 1 1 d . . . . .
H23 H 0.704836 0.947817 0.077366 0.051 Uiso 1 1 calc R . . . .
C24 C 0.72951(10) 0.87158(10) 0.08583(12) 0.0553(7) Uani 1 1 d D . . . .
C25A C 0.7384(13) 0.8763(15) 0.0314(12) 0.071(3) Uani 0.34(4) 1 d D . P A 1
H25A H 0.707456 0.885838 -0.008631 0.107 Uiso 0.34(4) 1 calc GR . P A 1
H25B H 0.750381 0.841931 0.026039 0.107 Uiso 0.34(4) 1 calc GR . P A 1
H25C H 0.763093 0.904243 0.042182 0.107 Uiso 0.34(4) 1 calc GR . P A 1
C25B C 0.7190(9) 0.8680(7) 0.0180(6) 0.071(3) Uani 0.66(4) 1 d D . P A 2
H25D H 0.683329 0.866627 -0.013480 0.107 Uiso 0.66(4) 1 calc GR . P A 2
H25E H 0.734365 0.835515 0.014349 0.107 Uiso 0.66(4) 1 calc GR . P A 2
H25F H 0.732749 0.899616 0.009738 0.107 Uiso 0.66(4) 1 calc GR . P A 2
C26 C 0.74657(9) 0.82867(10) 0.12724(11) 0.0464(6) Uani 1 1 d . . . . .
H26 H 0.755967 0.796889 0.115562 0.056 Uiso 1 1 calc R . . . .
C27 C 0.75060(8) 0.83021(8) 0.18659(9) 0.0319(5) Uani 1 1 d . . . . .
C28 C 0.73551(7) 0.87691(7) 0.20443(9) 0.0258(4) Uani 1 1 d . . . . .
C29 C 0.77201(8) 0.78299(8) 0.22625(10) 0.0340(5) Uani 1 1 d . . . . .
H29 H 0.779125 0.754306 0.207456 0.041 Uiso 1 1 calc R . . . .
C30 C 0.77116(7) 0.73203(7) 0.40065(9) 0.0288(4) Uani 1 1 d . . . . .
H30A H 0.772510 0.716060 0.437942 0.035 Uiso 1 1 calc R . . . .
H30B H 0.789131 0.707922 0.388700 0.035 Uiso 1 1 calc R . . . .
C31 C 0.71805(7) 0.73642(7) 0.34506(9) 0.0236(4) Uani 1 1 d . . . . .
C32 C 0.68329(7) 0.69767(8) 0.33330(9) 0.0286(4) Uani 1 1 d . . . . .
H32 H 0.690992 0.670176 0.363831 0.034 Uiso 1 1 calc R . . . .
C33 C 0.63718(7) 0.69962(8) 0.27641(10) 0.0333(5) Uani 1 1 d . . . . .
H33 H 0.612958 0.673276 0.267172 0.040 Uiso 1 1 calc R . . . .
C34 C 0.62703(7) 0.74032(8) 0.23353(10) 0.0343(5) Uani 1 1 d . . . . .
H34 H 0.595959 0.742039 0.193799 0.041 Uiso 1 1 calc R . . . .
C35 C 0.66262(7) 0.77851(8) 0.24909(9) 0.0298(5) Uani 1 1 d . . . . .
H35 H 0.655199 0.806862 0.219622 0.036 Uiso 1 1 calc R . . . .
C36 C 0.84993(7) 0.78183(8) 0.45033(9) 0.0289(4) Uani 1 1 d . . . . .
H36A H 0.858017 0.748597 0.436202 0.035 Uiso 1 1 calc R . . . .
H36B H 0.866003 0.779711 0.497403 0.035 Uiso 1 1 calc R . . . .
C37 C 0.87018(7) 0.82960(7) 0.43459(9) 0.0265(4) Uani 1 1 d . . . . .
C38 C 0.91855(7) 0.84595(9) 0.47483(10) 0.0374(5) Uani 1 1 d . . . . .
H38 H 0.939463 0.828884 0.515147 0.045 Uiso 1 1 calc R . . . .
C39 C 0.93638(8) 0.88738(9) 0.45606(11) 0.0428(6) Uani 1 1 d . . . . .
H39 H 0.969619 0.898990 0.483184 0.051 Uiso 1 1 calc R . . . .
C40 C 0.90501(8) 0.91164(9) 0.39714(11) 0.0396(5) Uani 1 1 d . . . . .
H40 H 0.916423 0.939865 0.382890 0.048 Uiso 1 1 calc R . . . .
C41 C 0.85674(7) 0.89397(8) 0.35943(10) 0.0318(5) Uani 1 1 d . . . . .
H41 H 0.835090 0.910777 0.319154 0.038 Uiso 1 1 calc R . . . .
C42 C 0.78277(7) 0.81301(7) 0.46145(9) 0.0259(4) Uani 1 1 d . . . . .
H42A H 0.746450 0.814985 0.439195 0.031 Uiso 1 1 calc R . . . .
H42B H 0.795758 0.791862 0.501233 0.031 Uiso 1 1 calc R . . . .
C43 C 0.58957(7) 0.70707(8) 0.06393(9) 0.0308(5) Uani 1 1 d . . . . .
C44 C 0.54064(8) 0.72485(9) 0.02273(10) 0.0408(5) Uani 1 1 d . . . . .
H44 H 0.515240 0.698717 0.001957 0.049 Uiso 1 1 calc R . . . .
C45 C 0.52758(8) 0.77883(10) 0.01089(11) 0.0459(6) Uani 1 1 d . . . . .
H45 H 0.493869 0.788736 -0.016424 0.055 Uiso 1 1 calc R . . . .
C46 C 0.56361(9) 0.81800(9) 0.03883(11) 0.0434(6) Uani 1 1 d . . . . .
H46 H 0.555061 0.854925 0.031018 0.052 Uiso 1 1 calc R . . . .
C47 C 0.61237(8) 0.80236(9) 0.07838(10) 0.0389(5) Uani 1 1 d . . . . .
H47 H 0.637656 0.828733 0.097314 0.047 Uiso 1 1 calc R . . . .
C48 C 0.62464(7) 0.74821(8) 0.09065(9) 0.0315(5) Uani 1 1 d . . . . .
H48 H 0.658425 0.738761 0.118478 0.038 Uiso 1 1 calc R . . . .
C49 C 0.58603(8) 0.62027(8) 0.12734(9) 0.0354(5) Uani 1 1 d . . . . .
C50 C 0.54614(8) 0.64151(10) 0.12748(10) 0.0413(6) Uani 1 1 d . . . . .
H50 H 0.529900 0.672255 0.101899 0.050 Uiso 1 1 calc R . . . .
C51 C 0.52922(9) 0.61991(11) 0.16305(11) 0.0523(7) Uani 1 1 d . . . . .
H51 H 0.501791 0.635765 0.161107 0.063 Uiso 1 1 calc R . . . .
C52 C 0.55163(10) 0.57591(12) 0.20101(11) 0.0567(8) Uani 1 1 d . . . . .
H52 H 0.539995 0.561050 0.225433 0.068 Uiso 1 1 calc R . . . .
C53 C 0.59180(10) 0.55327(10) 0.20323(11) 0.0538(7) Uani 1 1 d . . . . .
H53 H 0.607901 0.522814 0.229525 0.065 Uiso 1 1 calc R . . . .
C54 C 0.60850(9) 0.57529(9) 0.16682(10) 0.0454(6) Uani 1 1 d . . . . .
H54 H 0.635921 0.559271 0.168894 0.054 Uiso 1 1 calc R . . . .
C55 C 0.57308(8) 0.60756(8) 0.01260(10) 0.0357(5) Uani 1 1 d . . . . .
C56 C 0.56198(11) 0.62869(10) -0.04582(11) 0.0601(8) Uani 1 1 d . . . . .
H56 H 0.572488 0.664169 -0.046318 0.072 Uiso 1 1 calc R . . . .
C57 C 0.53634(12) 0.60038(11) -0.10323(12) 0.0679(8) Uani 1 1 d . . . . .
H57 H 0.530251 0.616469 -0.141491 0.081 Uiso 1 1 calc R . . . .
C58 C 0.51970(9) 0.54911(10) -0.10502(12) 0.0513(6) Uani 1 1 d . . . . .
H58 H 0.501342 0.529903 -0.144305 0.062 Uiso 1 1 calc R . . . .
C59 C 0.53034(8) 0.52654(9) -0.04858(11) 0.0425(6) Uani 1 1 d . . . . .
H59 H 0.519677 0.491029 -0.048617 0.051 Uiso 1 1 calc R . . . .
C60 C 0.55655(7) 0.55506(8) 0.00868(10) 0.0345(5) Uani 1 1 d . . . . .
H60 H 0.563550 0.538046 0.046915 0.041 Uiso 1 1 calc R . . . .
C61 C 0.66326(8) 0.63665(7) 0.11439(10) 0.0323(5) Uani 1 1 d . . . . .
C62 C 0.68529(9) 0.62769(8) 0.08013(11) 0.0418(5) Uani 1 1 d . . . . .
H62 H 0.664826 0.619512 0.035681 0.050 Uiso 1 1 calc R . . . .
C63 C 0.73641(10) 0.63036(9) 0.10905(14) 0.0513(7) Uani 1 1 d . . . . .
H63 H 0.749885 0.624524 0.083984 0.062 Uiso 1 1 calc R . . . .
C64 C 0.76728(9) 0.64136(9) 0.17351(13) 0.0510(7) Uani 1 1 d . . . . .
H64 H 0.801934 0.643574 0.193002 0.061 Uiso 1 1 calc R . . . .
C65 C 0.74718(8) 0.64915(9) 0.20950(11) 0.0425(6) Uani 1 1 d . . . . .
H65 H 0.768060 0.656158 0.254202 0.051 Uiso 1 1 calc R . . . .
C66 C 0.69634(8) 0.64672(8) 0.18016(10) 0.0351(5) Uani 1 1 d . . . . .
H66 H 0.683359 0.652130 0.205862 0.042 Uiso 1 1 calc R . . . .
B1 B 0.60338(9) 0.64248(10) 0.07999(11) 0.0337(5) Uani 1 1 d . . . . .
C67 C 0.81831(7) 0.58292(8) 0.44983(9) 0.0261(4) Uani 1 1 d . . . . .
C68 C 0.78697(7) 0.59210(8) 0.38370(9) 0.0298(5) Uani 1 1 d . . . . .
H68 H 0.800281 0.608372 0.361937 0.036 Uiso 1 1 calc R . . . .
C69 C 0.73719(8) 0.57842(8) 0.34852(10) 0.0371(5) Uani 1 1 d . . . . .
H69 H 0.717470 0.584994 0.303628 0.045 Uiso 1 1 calc R . . . .
C70 C 0.71640(8) 0.55537(9) 0.37854(11) 0.0404(6) Uani 1 1 d . . . . .
H70 H 0.682459 0.545872 0.354554 0.049 Uiso 1 1 calc R . . . .
C71 C 0.74540(8) 0.54623(9) 0.44379(11) 0.0393(5) Uani 1 1 d . . . . .
H71 H 0.731444 0.530853 0.465220 0.047 Uiso 1 1 calc R . . . .
C72 C 0.79514(7) 0.55966(8) 0.47799(10) 0.0328(5) Uani 1 1 d . . . . .
H72 H 0.814516 0.552726 0.522810 0.039 Uiso 1 1 calc R . . . .
C73 C 0.90445(7) 0.54347(8) 0.54316(9) 0.0299(4) Uani 1 1 d . . . . .
C74 C 0.89760(8) 0.49123(9) 0.51786(11) 0.0378(5) Uani 1 1 d . . . . .
H74 H 0.876349 0.486672 0.472730 0.045 Uiso 1 1 calc R . . . .
C75 C 0.92021(9) 0.44627(10) 0.55536(12) 0.0471(6) Uani 1 1 d . . . . .
H75 H 0.913906 0.411833 0.536013 0.056 Uiso 1 1 calc R . . . .
C76 C 0.95195(9) 0.45163(11) 0.62094(13) 0.0522(7) Uani 1 1 d . . . . .
H76 H 0.968360 0.421193 0.647093 0.063 Uiso 1 1 calc R . . . .
C77 C 0.95943(9) 0.50171(11) 0.64781(11) 0.0518(7) Uani 1 1 d . . . . .
H77 H 0.981119 0.505824 0.692942 0.062 Uiso 1 1 calc R . . . .
C78 C 0.93562(7) 0.54657(9) 0.60972(10) 0.0386(5) Uani 1 1 d . . . . .
H78 H 0.940843 0.580487 0.629892 0.046 Uiso 1 1 calc R . . . .
C79 C 0.88954(7) 0.65013(8) 0.53813(8) 0.0270(4) Uani 1 1 d . . . . .
C80 C 0.85803(7) 0.67070(8) 0.55537(9) 0.0283(4) Uani 1 1 d . . . . .
H80 H 0.827085 0.653688 0.538833 0.034 Uiso 1 1 calc R . . . .
C81 C 0.87007(8) 0.71491(8) 0.59559(9) 0.0347(5) Uani 1 1 d . . . . .
H81 H 0.847615 0.727273 0.606075 0.042 Uiso 1 1 calc R . . . .
C82 C 0.91473(8) 0.74077(8) 0.62026(9) 0.0381(5) Uani 1 1 d . . . . .
H82 H 0.923190 0.770796 0.647908 0.046 Uiso 1 1 calc R . . . .
C83 C 0.94694(8) 0.72254(8) 0.60431(9) 0.0374(5) Uani 1 1 d . . . . .
H83 H 0.977681 0.740061 0.620968 0.045 Uiso 1 1 calc R . . . .
C84 C 0.93422(7) 0.67831(8) 0.56367(9) 0.0332(5) Uani 1 1 d . . . . .
H84 H 0.956660 0.666747 0.552800 0.040 Uiso 1 1 calc R . . . .
C85 C 0.90283(7) 0.60316(9) 0.45279(9) 0.0330(5) Uani 1 1 d . . . . .
C86 C 0.88839(8) 0.64534(9) 0.40869(10) 0.0383(5) Uani 1 1 d . . . . .
H86 H 0.861992 0.667804 0.400975 0.046 Uiso 1 1 calc R . . . .
C87 C 0.91096(9) 0.65587(10) 0.37563(11) 0.0480(6) Uani 1 1 d . . . . .
H87 H 0.899840 0.684978 0.346268 0.058 Uiso 1 1 calc R . . . .
C88 C 0.94954(9) 0.62399(11) 0.38551(12) 0.0523(7) Uani 1 1 d . . . . .
H88 H 0.965345 0.631117 0.363546 0.063 Uiso 1 1 calc R . . . .
C89 C 0.96445(9) 0.58181(11) 0.42779(12) 0.0513(7) Uani 1 1 d . . . . .
H89 H 0.990550 0.559294 0.434604 0.062 Uiso 1 1 calc R . . . .
C90 C 0.94189(8) 0.57160(10) 0.46074(10) 0.0405(5) Uani 1 1 d . . . . .
H90 H 0.953245 0.542206 0.489735 0.049 Uiso 1 1 calc R . . . .
B2 B 0.87824(8) 0.59517(9) 0.49497(10) 0.0288(5) Uani 1 1 d . . . . .

loop_
_atom_site_aniso_label
_atom_site_aniso_U_11
_atom_site_aniso_U_22
_atom_site_aniso_U_33
_atom_site_aniso_U_23
_atom_site_aniso_U_13
_atom_site_aniso_U_12
Ni1 0.02133(13) 0.01893(12) 0.02322(13) 0.00300(10) 0.00994(10) 0.00062(10)
Ni2 0.02129(13) 0.01906(13) 0.02392(13) 0.00289(10) 0.01017(10) 0.00042(10)
O1 0.0194(6) 0.0218(7) 0.0223(6) 0.0011(5) 0.0082(5) -0.0012(5)
O2 0.0271(7) 0.0234(7) 0.0309(7) 0.0025(6) 0.0144(6) -0.0013(6)
O3 0.0298(7) 0.0200(7) 0.0245(7) 0.0031(5) 0.0146(6) 0.0014(5)
O4 0.0373(8) 0.0250(7) 0.0337(8) 0.0023(6) 0.0206(7) 0.0037(6)
N1 0.0282(9) 0.0186(8) 0.0283(8) 0.0033(7) 0.0146(7) 0.0011(7)
N2 0.0251(8) 0.0235(8) 0.0271(8) 0.0001(7) 0.0129(7) -0.0007(7)
N3 0.0235(8) 0.0199(8) 0.0243(8) 0.0029(6) 0.0104(7) 0.0014(6)
N4 0.0204(8) 0.0210(8) 0.0276(8) 0.0029(7) 0.0110(7) -0.0003(6)
N5 0.0254(8) 0.0228(8) 0.0329(9) 0.0015(7) 0.0170(7) 0.0008(7)
N6 0.0234(8) 0.0216(8) 0.0268(8) 0.0002(7) 0.0112(7) 0.0012(7)
C1 0.0196(9) 0.0243(10) 0.0252(10) -0.0014(8) 0.0122(8) 0.0015(8)
C2 0.0216(10) 0.0273(10) 0.0250(10) 0.0024(8) 0.0130(8) 0.0024(8)
C3 0.0221(10) 0.0371(12) 0.0252(10) 0.0026(9) 0.0118(8) 0.0046(9)
C4 0.0209(10) 0.0392(12) 0.0270(10) -0.0059(9) 0.0114(9) -0.0011(9)
C5 0.0305(12) 0.0546(15) 0.0297(11) -0.0083(10) 0.0101(10) -0.0059(10)
C6 0.0229(10) 0.0295(11) 0.0326(11) -0.0077(9) 0.0133(9) -0.0048(8)
C7 0.0226(10) 0.0228(10) 0.0297(10) -0.0009(8) 0.0142(8) 0.0014(8)
C8 0.0244(10) 0.0232(10) 0.0377(12) -0.0023(9) 0.0152(9) -0.0022(8)
C9 0.0407(12) 0.0178(10) 0.0339(11) 0.0057(8) 0.0194(10) 0.0049(9)
C10 0.0292(11) 0.0205(10) 0.0324(11) 0.0015(8) 0.0143(9) -0.0017(8)
C11 0.0411(13) 0.0258(11) 0.0496(13) 0.0102(10) 0.0258(11) 0.0085(9)
C12 0.0479(14) 0.0328(12) 0.0633(15) 0.0067(11) 0.0389(13) 0.0113(11)
C13 0.0406(13) 0.0373(12) 0.0441(13) -0.0005(10) 0.0286(11) 0.0018(10)
C14 0.0308(11) 0.0289(11) 0.0319(11) 0.0008(9) 0.0180(9) -0.0003(9)
C15 0.0276(11) 0.0295(11) 0.0243(10) 0.0014(8) 0.0102(9) 0.0000(8)
C16 0.0255(10) 0.0212(10) 0.0261(10) -0.0001(8) 0.0117(9) 0.0035(8)
C17 0.0232(11) 0.0452(13) 0.0299(11) 0.0062(10) 0.0057(9) -0.0003(9)
C18 0.0240(11) 0.0481(14) 0.0432(13) 0.0048(11) 0.0142(10) -0.0051(10)
C19 0.0293(11) 0.0329(11) 0.0396(12) 0.0053(9) 0.0199(10) -0.0012(9)
C20 0.0274(10) 0.0248(10) 0.0288(10) 0.0040(8) 0.0137(9) 0.0006(8)
C21 0.0338(11) 0.0240(10) 0.0286(10) 0.0074(8) 0.0177(9) 0.0001(8)
C22 0.0287(11) 0.0297(11) 0.0315(11) 0.0058(9) 0.0184(9) 0.0019(9)
C23 0.0565(15) 0.0413(13) 0.0441(13) 0.0166(11) 0.0363(12) 0.0135(11)
C24 0.0834(19) 0.0569(16) 0.0508(14) 0.0179(13) 0.0529(15) 0.0267(14)
C25A 0.117(9) 0.070(6) 0.063(4) 0.024(4) 0.072(5) 0.037(7)
C25B 0.117(9) 0.070(6) 0.063(4) 0.024(4) 0.072(5) 0.037(7)
C26 0.0664(16) 0.0422(14) 0.0481(13) 0.0068(11) 0.0426(13) 0.0166(12)
C27 0.0352(11) 0.0316(11) 0.0344(11) 0.0046(9) 0.0226(10) 0.0032(9)
C28 0.0252(10) 0.0263(10) 0.0280(10) 0.0028(8) 0.0159(9) -0.0005(8)
C29 0.0387(12) 0.0276(11) 0.0418(12) 0.0000(9) 0.0260(10) 0.0036(9)
C30 0.0277(10) 0.0206(10) 0.0324(10) 0.0053(8) 0.0127(9) -0.0012(8)
C31 0.0255(10) 0.0191(9) 0.0276(10) -0.0018(8) 0.0155(8) 0.0010(8)
C32 0.0320(11) 0.0224(10) 0.0367(11) -0.0024(8) 0.0222(9) -0.0019(8)
C33 0.0315(11) 0.0293(11) 0.0444(12) -0.0113(10) 0.0241(10) -0.0081(9)
C34 0.0251(11) 0.0306(11) 0.0358(11) -0.0091(9) 0.0095(9) -0.0022(9)
C35 0.0297(11) 0.0224(10) 0.0286(10) -0.0030(8) 0.0106(9) 0.0004(8)
C36 0.0212(10) 0.0272(11) 0.0311(10) 0.0054(8) 0.0097(9) 0.0045(8)
C37 0.0216(10) 0.0251(10) 0.0302(10) -0.0004(8) 0.0126(9) 0.0044(8)
C38 0.0222(10) 0.0396(13) 0.0421(12) 0.0024(10) 0.0123(10) 0.0019(9)
C39 0.0238(11) 0.0420(13) 0.0548(14) -0.0032(11) 0.0167(11) -0.0051(10)
C40 0.0346(12) 0.0316(12) 0.0607(15) -0.0025(11) 0.0312(12) -0.0055(10)
C41 0.0300(11) 0.0290(11) 0.0411(12) 0.0026(9) 0.0225(10) 0.0001(9)
C42 0.0241(10) 0.0283(10) 0.0244(9) 0.0054(8) 0.0127(8) 0.0027(8)
C43 0.0302(11) 0.0338(12) 0.0292(10) 0.0010(9) 0.0169(9) -0.0021(9)
C44 0.0316(12) 0.0440(13) 0.0407(12) 0.0037(10) 0.0159(10) -0.0033(10)
C45 0.0324(12) 0.0516(15) 0.0469(13) 0.0128(11) 0.0174(11) 0.0121(11)
C46 0.0501(14) 0.0336(12) 0.0450(13) 0.0077(10) 0.0252(12) 0.0132(11)
C47 0.0404(13) 0.0314(12) 0.0389(12) 0.0009(10) 0.0180(10) 0.0009(10)
C48 0.0297(11) 0.0309(11) 0.0309(10) 0.0014(9) 0.0147(9) 0.0022(9)
C49 0.0390(12) 0.0328(12) 0.0288(11) -0.0042(9) 0.0150(10) -0.0136(10)
C50 0.0351(12) 0.0523(14) 0.0314(11) -0.0084(10) 0.0150(10) -0.0173(11)
C51 0.0414(14) 0.0748(19) 0.0369(13) -0.0123(13) 0.0190(12) -0.0266(13)
C52 0.0556(17) 0.079(2) 0.0349(13) -0.0159(13) 0.0245(13) -0.0404(15)
C53 0.0665(18) 0.0489(15) 0.0315(12) 0.0004(11) 0.0176(12) -0.0257(13)
C54 0.0512(14) 0.0409(13) 0.0399(13) -0.0025(11) 0.0224(11) -0.0137(11)
C55 0.0358(12) 0.0333(12) 0.0375(12) -0.0036(9) 0.0197(10) -0.0049(9)
C56 0.088(2) 0.0438(15) 0.0428(14) -0.0091(12) 0.0326(14) -0.0214(14)
C57 0.098(2) 0.0580(18) 0.0361(13) -0.0056(13) 0.0295(15) -0.0120(16)
C58 0.0466(15) 0.0499(15) 0.0465(14) -0.0176(12) 0.0186(12) -0.0032(12)
C59 0.0358(12) 0.0323(12) 0.0597(15) -0.0121(11) 0.0264(12) -0.0027(10)
C60 0.0285(11) 0.0315(12) 0.0440(12) -0.0041(10) 0.0203(10) 0.0017(9)
C61 0.0412(12) 0.0171(10) 0.0425(12) 0.0048(9) 0.0254(10) 0.0015(9)
C62 0.0548(15) 0.0275(12) 0.0529(14) 0.0046(10) 0.0358(12) 0.0036(10)
C63 0.0599(17) 0.0376(14) 0.0806(19) 0.0131(13) 0.0540(16) 0.0118(12)
C64 0.0386(13) 0.0382(14) 0.0758(19) 0.0205(13) 0.0312(14) 0.0127(11)
C65 0.0372(13) 0.0319(12) 0.0485(13) 0.0126(10) 0.0172(11) 0.0066(10)
C66 0.0353(12) 0.0274(11) 0.0401(12) 0.0067(9) 0.0191(10) 0.0053(9)
B1 0.0380(14) 0.0286(13) 0.0343(13) -0.0002(10) 0.0197(11) -0.0043(11)
C67 0.0257(10) 0.0255(10) 0.0267(10) -0.0063(8) 0.0142(9) 0.0030(8)
C68 0.0325(11) 0.0257(10) 0.0289(10) -0.0058(8) 0.0154(9) 0.0044(9)
C69 0.0311(12) 0.0346(12) 0.0313(11) -0.0088(9) 0.0081(10) 0.0088(9)
C70 0.0230(11) 0.0369(13) 0.0503(14) -0.0120(11) 0.0130(10) -0.0009(9)
C71 0.0305(12) 0.0390(13) 0.0506(14) 0.0015(10) 0.0237(11) 0.0002(10)
C72 0.0277(11) 0.0386(12) 0.0317(11) 0.0004(9) 0.0161(9) 0.0020(9)
C73 0.0225(10) 0.0357(11) 0.0332(11) -0.0033(9) 0.0164(9) 0.0024(9)
C74 0.0338(12) 0.0403(13) 0.0428(12) -0.0034(10) 0.0233(10) 0.0051(10)
C75 0.0483(14) 0.0415(14) 0.0679(17) 0.0037(12) 0.0424(14) 0.0126(11)
C76 0.0423(14) 0.0554(17) 0.0702(18) 0.0234(14) 0.0381(14) 0.0213(12)
C77 0.0383(14) 0.0708(19) 0.0401(13) 0.0144(13) 0.0175(11) 0.0068(12)
C78 0.0294(11) 0.0470(13) 0.0354(12) 0.0009(10) 0.0152(10) 0.0004(10)
C79 0.0259(10) 0.0302(11) 0.0216(9) 0.0014(8) 0.0109(8) 0.0034(8)
C80 0.0307(11) 0.0297(11) 0.0238(10) 0.0025(8) 0.0144(9) 0.0037(9)
C81 0.0473(13) 0.0319(11) 0.0275(10) 0.0046(9) 0.0221(10) 0.0106(10)
C82 0.0533(14) 0.0259(11) 0.0228(10) -0.0006(9) 0.0131(10) 0.0056(10)
C83 0.0338(12) 0.0332(12) 0.0281(11) -0.0010(9) 0.0061(10) -0.0023(9)
C84 0.0288(11) 0.0355(12) 0.0295(10) -0.0029(9) 0.0123(9) 0.0016(9)
C85 0.0291(11) 0.0404(12) 0.0303(11) -0.0132(9) 0.0169(9) -0.0095(9)
C86 0.0428(13) 0.0385(13) 0.0413(12) -0.0146(10) 0.0280(11) -0.0100(10)
C87 0.0599(16) 0.0495(15) 0.0457(14) -0.0177(11) 0.0361(13) -0.0234(13)
C88 0.0492(15) 0.0733(19) 0.0521(15) -0.0303(14) 0.0391(13) -0.0308(14)
C89 0.0339(13) 0.0735(19) 0.0548(15) -0.0229(14) 0.0296(12) -0.0120(12)
C90 0.0288(11) 0.0553(15) 0.0391(12) -0.0129(11) 0.0196(10) -0.0036(10)
B2 0.0248(12) 0.0341(13) 0.0280(11) -0.0055(10) 0.0147(10) 0.0001(10)

loop_
_atom_type_symbol
_atom_type_description
_atom_type_scat_dispersion_real
_atom_type_scat_dispersion_imag
_atom_type_scat_source
C C 0.0033 0.0016 'International Tables Vol C Tables 4.2.6.8 and 6.1.1.4'
H H 0.0000 0.0000 'International Tables Vol C Tables 4.2.6.8 and 6.1.1.4'
B B 0.0013 0.0007 'International Tables Vol C Tables 4.2.6.8 and 6.1.1.4'
N N 0.0061 0.0033 'International Tables Vol C Tables 4.2.6.8 and 6.1.1.4'
Ni Ni 0.3393 1.1124 'International Tables Vol C Tables 4.2.6.8 and 6.1.1.4'
O O 0.0106 0.0060 'International Tables Vol C Tables 4.2.6.8 and 6.1.1.4'

loop_
_geom_angle_atom_site_label_1
_geom_angle_atom_site_label_2
_geom_angle_atom_site_label_3
_geom_angle
_geom_angle_site_symmetry_1
_geom_angle_site_symmetry_3
_geom_angle_publ_flag
O1 Ni1 O2 88.39(5) . . ?
O1 Ni1 O3 80.65(5) . . ?
O1 Ni1 N1 170.40(6) . . ?
O1 Ni1 N2 104.44(6) . . ?
O1 Ni1 N3 95.45(5) . . ?
O3 Ni1 O2 94.16(5) . . ?
O3 Ni1 N3 96.70(6) . . ?
N1 Ni1 O2 95.77(6) . . ?
N1 Ni1 O3 90.40(6) . . ?
N1 Ni1 N3 82.06(6) . . ?
N2 Ni1 O2 85.85(6) . . ?
N2 Ni1 O3 174.90(5) . . ?
N2 Ni1 N1 84.52(6) . . ?
N2 Ni1 N3 83.15(6) . . ?
N3 Ni1 O2 168.94(6) . . ?
O3 Ni2 O1 79.34(5) . . ?
O3 Ni2 O4 90.39(5) . . ?
O3 Ni2 N4 168.15(6) . . ?
O3 Ni2 N5 97.40(6) . . ?
O3 Ni2 N6 100.75(5) . . ?
O4 Ni2 O1 169.60(5) . . ?
O4 Ni2 N4 101.44(6) . . ?
O4 Ni2 N5 87.93(6) . . ?
O4 Ni2 N6 84.70(6) . . ?
N4 Ni2 O1 88.82(5) . . ?
N5 Ni2 O1 91.78(5) . . ?
N5 Ni2 N4 82.53(6) . . ?
N5 Ni2 N6 160.43(6) . . ?
N6 Ni2 O1 98.69(5) . . ?
N6 Ni2 N4 81.21(6) . . ?
Ni1 O1 Ni2 99.06(5) . . ?
C1 O1 Ni1 125.97(11) . . ?
C1 O1 Ni2 112.42(11) . . ?
C8 O2 Ni1 122.22(12) . . ?
Ni2 O3 Ni1 100.28(5) . . ?
C28 O3 Ni1 130.12(11) . . ?
C28 O3 Ni2 129.59(12) . . ?
C29 O4 Ni2 124.35(13) . . ?
C9 N1 Ni1 105.43(11) . . ?
C9 N1 C21 109.73(15) . . ?
C15 N1 Ni1 109.40(11) . . ?
C15 N1 C9 111.49(15) . . ?
C15 N1 C21 111.75(15) . . ?
C21 N1 Ni1 108.82(11) . . ?
C10 N2 Ni1 111.65(13) . . ?
C14 N2 Ni1 127.65(13) . . ?
C14 N2 C10 118.90(17) . . ?
C16 N3 Ni1 114.26(12) . . ?
C20 N3 Ni1 125.78(12) . . ?
C20 N3 C16 118.67(16) . . ?
C30 N4 Ni2 105.76(11) . . ?
C30 N4 C36 112.95(14) . . ?
C30 N4 C42 108.66(15) . . ?
C36 N4 Ni2 106.98(11) . . ?
C36 N4 C42 111.11(14) . . ?
C42 N4 Ni2 111.27(11) . . ?
C37 N5 Ni2 113.49(12) . . ?
C41 N5 Ni2 127.51(13) . . ?
C41 N5 C37 118.78(17) . . ?
C31 N6 Ni2 113.26(11) . . ?
C35 N6 Ni2 128.10(13) . . ?
C35 N6 C31 118.29(16) . . ?
O1 C1 C2 117.58(16) . . ?
O1 C1 C7 123.88(16) . . ?
C2 C1 C7 118.40(16) . . ?
C1 C2 C42 117.11(16) . . ?
C3 C2 C1 119.92(18) . . ?
C3 C2 C42 122.83(17) . . ?
C2 C3 H3 118.7 . . ?
C2 C3 C4 122.63(18) . . ?
C4 C3 H3 118.7 . . ?
C3 C4 C5 120.77(19) . . ?
C6 C4 C3 117.33(17) . . ?
C6 C4 C5 121.85(19) . . ?
C4 C5 H5A 109.5 . . ?
C4 C5 H5B 109.5 . . ?
C4 C5 H5C 109.5 . . ?
H5A C5 H5B 109.5 . . ?
H5A C5 H5C 109.5 . . ?
H5B C5 H5C 109.5 . . ?
C4 C6 H6 118.8 . . ?
C4 C6 C7 122.36(18) . . ?
C7 C6 H6 118.8 . . ?
C1 C7 C8 122.92(17) . . ?
C6 C7 C1 118.93(17) . . ?
C6 C7 C8 117.33(17) . . ?
O2 C8 C7 127.18(18) . . ?
O2 C8 H8 116.4 . . ?
C7 C8 H8 116.4 . . ?
N1 C9 H9A 109.2 . . ?
N1 C9 H9B 109.2 . . ?
N1 C9 C10 112.07(15) . . ?
H9A C9 H9B 107.9 . . ?
C10 C9 H9A 109.2 . . ?
C10 C9 H9B 109.2 . . ?
N2 C10 C9 115.09(17) . . ?
N2 C10 C11 121.10(19) . . ?
C11 C10 C9 123.71(18) . . ?
C10 C11 H11 120.2 . . ?
C12 C11 C10 119.6(2) . . ?
C12 C11 H11 120.2 . . ?
C11 C12 H12 120.4 . . ?
C11 C12 C13 119.3(2) . . ?
C13 C12 H12 120.4 . . ?
C12 C13 H13 120.9 . . ?
C14 C13 C12 118.2(2) . . ?
C14 C13 H13 120.9 . . ?
N2 C14 C13 122.96(19) . . ?
N2 C14 H14 118.5 . . ?
C13 C14 H14 118.5 . . ?
N1 C15 H15A 109.2 . . ?
N1 C15 H15B 109.2 . . ?
N1 C15 C16 111.86(15) . . ?
H15A C15 H15B 107.9 . . ?
C16 C15 H15A 109.2 . . ?
C16 C15 H15B 109.2 . . ?
N3 C16 C15 115.32(16) . . ?
N3 C16 C17 121.47(18) . . ?
C17 C16 C15 123.18(17) . . ?
C16 C17 H17 120.4 . . ?
C18 C17 C16 119.20(18) . . ?
C18 C17 H17 120.4 . . ?
C17 C18 H18 120.3 . . ?
C17 C18 C19 119.45(19) . . ?
C19 C18 H18 120.3 . . ?
C18 C19 H19 120.8 . . ?
C20 C19 C18 118.34(19) . . ?
C20 C19 H19 120.8 . . ?
N3 C20 C19 122.83(18) . . ?
N3 C20 H20 118.6 . . ?
C19 C20 H20 118.6 . . ?
N1 C21 H21A 108.3 . . ?
N1 C21 H21B 108.3 . . ?
N1 C21 C22 115.81(15) . . ?
H21A C21 H21B 107.4 . . ?
C22 C21 H21A 108.3 . . ?
C22 C21 H21B 108.3 . . ?
C23 C22 C21 117.60(18) . . ?
C23 C22 C28 119.53(19) . . ?
C28 C22 C21 122.63(17) . . ?
C22 C23 H23 118.1 . . ?
C22 C23 C24 123.8(2) . . ?
C24 C23 H23 118.1 . . ?
C23 C24 C25A 118.8(13) . . ?
C23 C24 C25B 120.2(6) . . ?
C26 C24 C23 116.9(2) . . ?
C26 C24 C25A 121.9(13) . . ?
C26 C24 C25B 122.5(6) . . ?
C24 C25A H25A 109.5 . . ?
C24 C25A H25B 109.5 . . ?
C24 C25A H25C 109.5 . . ?
H25A C25A H25B 109.5 . . ?
H25A C25A H25C 109.5 . . ?
H25B C25A H25C 109.5 . . ?
C24 C25B H25D 109.5 . . ?
C24 C25B H25E 109.5 . . ?
C24 C25B H25F 109.5 . . ?
H25D C25B H25E 109.5 . . ?
H25D C25B H25F 109.5 . . ?
H25E C25B H25F 109.5 . . ?
C24 C26 H26 118.9 . . ?
C24 C26 C27 122.2(2) . . ?
C27 C26 H26 118.9 . . ?
C26 C27 C28 119.93(18) . . ?
C26 C27 C29 115.33(19) . . ?
C28 C27 C29 124.71(18) . . ?
O3 C28 C22 120.94(17) . . ?
O3 C28 C27 121.51(17) . . ?
C22 C28 C27 117.55(17) . . ?
O4 C29 C27 129.01(19) . . ?
O4 C29 H29 115.5 . . ?
C27 C29 H29 115.5 . . ?
N4 C30 H30A 109.3 . . ?
N4 C30 H30B 109.3 . . ?
N4 C30 C31 111.41(15) . . ?
H30A C30 H30B 108.0 . . ?
C31 C30 H30A 109.3 . . ?
C31 C30 H30B 109.3 . . ?
N6 C31 C30 116.07(16) . . ?
N6 C31 C32 121.73(17) . . ?
C32 C31 C30 121.92(17) . . ?
C31 C32 H32 120.4 . . ?
C33 C32 C31 119.12(18) . . ?
C33 C32 H32 120.4 . . ?
C32 C33 H33 120.5 . . ?
C34 C33 C32 118.97(19) . . ?
C34 C33 H33 120.5 . . ?
C33 C34 H34 120.5 . . ?
C33 C34 C35 118.98(18) . . ?
C35 C34 H34 120.5 . . ?
N6 C35 C34 122.80(19) . . ?
N6 C35 H35 118.6 . . ?
C34 C35 H35 118.6 . . ?
N4 C36 H36A 109.2 . . ?
N4 C36 H36B 109.2 . . ?
N4 C36 C37 112.10(15) . . ?
H36A C36 H36B 107.9 . . ?
C37 C36 H36A 109.2 . . ?
C37 C36 H36B 109.2 . . ?
N5 C37 C36 116.58(16) . . ?
N5 C37 C38 121.61(18) . . ?
C38 C37 C36 121.73(17) . . ?
C37 C38 H38 120.2 . . ?
C37 C38 C39 119.6(2) . . ?
C39 C38 H38 120.2 . . ?
C38 C39 H39 120.5 . . ?
C38 C39 C40 119.0(2) . . ?
C40 C39 H39 120.5 . . ?
C39 C40 H40 120.6 . . ?
C41 C40 C39 118.7(2) . . ?
C41 C40 H40 120.6 . . ?
N5 C41 C40 122.36(19) . . ?
N5 C41 H41 118.8 . . ?
C40 C41 H41 118.8 . . ?
N4 C42 H42A 109.4 . . ?
N4 C42 H42B 109.4 . . ?
C2 C42 N4 111.33(15) . . ?
C2 C42 H42A 109.4 . . ?
C2 C42 H42B 109.4 . . ?
H42A C42 H42B 108.0 . . ?
C44 C43 B1 121.89(18) . . ?
C48 C43 C44 114.41(19) . . ?
C48 C43 B1 123.68(18) . . ?
C43 C44 H44 118.4 . . ?
C45 C44 C43 123.3(2) . . ?
C45 C44 H44 118.4 . . ?
C44 C45 H45 120.0 . . ?
C46 C45 C44 120.1(2) . . ?
C46 C45 H45 120.0 . . ?
C45 C46 H46 120.7 . . ?
C45 C46 C47 118.7(2) . . ?
C47 C46 H46 120.7 . . ?
C46 C47 H47 119.8 . . ?
C46 C47 C48 120.5(2) . . ?
C48 C47 H47 119.8 . . ?
C43 C48 H48 118.5 . . ?
C47 C48 C43 123.08(19) . . ?
C47 C48 H48 118.5 . . ?
C50 C49 C54 115.1(2) . . ?
C50 C49 B1 123.46(19) . . ?
C54 C49 B1 121.2(2) . . ?
C49 C50 H50 118.4 . . ?
C51 C50 C49 123.2(2) . . ?
C51 C50 H50 118.4 . . ?
C50 C51 H51 119.7 . . ?
C52 C51 C50 120.6(3) . . ?
C52 C51 H51 119.7 . . ?
C51 C52 H52 120.6 . . ?
C51 C52 C53 118.8(2) . . ?
C53 C52 H52 120.6 . . ?
C52 C53 H53 119.9 . . ?
C52 C53 C54 120.1(2) . . ?
C54 C53 H53 119.9 . . ?
C49 C54 H54 118.9 . . ?
C53 C54 C49 122.1(3) . . ?
C53 C54 H54 118.9 . . ?
C56 C55 B1 122.02(19) . . ?
C60 C55 C56 114.2(2) . . ?
C60 C55 B1 123.74(19) . . ?
C55 C56 H56 118.4 . . ?
C57 C56 C55 123.3(2) . . ?
C57 C56 H56 118.4 . . ?
C56 C57 H57 119.8 . . ?
C58 C57 C56 120.4(2) . . ?
C58 C57 H57 119.8 . . ?
C57 C58 H58 120.9 . . ?
C59 C58 C57 118.3(2) . . ?
C59 C58 H58 120.9 . . ?
C58 C59 H59 119.6 . . ?
C58 C59 C60 120.7(2) . . ?
C60 C59 H59 119.6 . . ?
C55 C60 H60 118.5 . . ?
C59 C60 C55 123.1(2) . . ?
C59 C60 H60 118.5 . . ?
C62 C61 C66 115.0(2) . . ?
C62 C61 B1 123.26(19) . . ?
C66 C61 B1 121.35(19) . . ?
C61 C62 H62 118.8 . . ?
C61 C62 C63 122.3(2) . . ?
C63 C62 H62 118.8 . . ?
C62 C63 H63 119.8 . . ?
C64 C63 C62 120.5(2) . . ?
C64 C63 H63 119.8 . . ?
C63 C64 H64 120.5 . . ?
C63 C64 C65 119.1(2) . . ?
C65 C64 H64 120.5 . . ?
C64 C65 H65 120.1 . . ?
C64 C65 C66 119.9(2) . . ?
C66 C65 H65 120.1 . . ?
C61 C66 H66 118.4 . . ?
C65 C66 C61 123.2(2) . . ?
C65 C66 H66 118.4 . . ?
C49 B1 C43 110.10(18) . . ?
C55 B1 C43 109.53(17) . . ?
C55 B1 C49 107.66(17) . . ?
C61 B1 C43 107.27(16) . . ?
C61 B1 C49 111.40(17) . . ?
C61 B1 C55 110.89(18) . . ?
C68 C67 C72 114.46(18) . . ?
C68 C67 B2 126.35(18) . . ?
C72 C67 B2 119.17(17) . . ?
C67 C68 H68 118.6 . . ?
C69 C68 C67 122.9(2) . . ?
C69 C68 H68 118.6 . . ?
C68 C69 H69 119.9 . . ?
C70 C69 C68 120.26(19) . . ?
C70 C69 H69 119.9 . . ?
C69 C70 H70 120.4 . . ?
C69 C70 C71 119.3(2) . . ?
C71 C70 H70 120.4 . . ?
C70 C71 H71 120.2 . . ?
C70 C71 C72 119.6(2) . . ?
C72 C71 H71 120.2 . . ?
C67 C72 H72 118.2 . . ?
C71 C72 C67 123.52(19) . . ?
C71 C72 H72 118.2 . . ?
C74 C73 B2 120.35(17) . . ?
C78 C73 C74 114.66(19) . . ?
C78 C73 B2 124.95(18) . . ?
C73 C74 H74 118.3 . . ?
C75 C74 C73 123.4(2) . . ?
C75 C74 H74 118.3 . . ?
C74 C75 H75 120.1 . . ?
C76 C75 C74 119.7(2) . . ?
C76 C75 H75 120.1 . . ?
C75 C76 H76 120.6 . . ?
C77 C76 C75 118.9(2) . . ?
C77 C76 H76 120.6 . . ?
C76 C77 H77 119.6 . . ?
C76 C77 C78 120.9(2) . . ?
C78 C77 H77 119.6 . . ?
C73 C78 C77 122.4(2) . . ?
C73 C78 H78 118.8 . . ?
C77 C78 H78 118.8 . . ?
C80 C79 C84 114.85(18) . . ?
C80 C79 B2 124.23(17) . . ?
C84 C79 B2 120.82(17) . . ?
C79 C80 H80 118.5 . . ?
C81 C80 C79 123.0(2) . . ?
C81 C80 H80 118.5 . . ?
C80 C81 H81 120.0 . . ?
C82 C81 C80 120.0(2) . . ?
C82 C81 H81 120.0 . . ?
C81 C82 H82 120.3 . . ?
C83 C82 C81 119.40(19) . . ?
C83 C82 H82 120.3 . . ?
C82 C83 H83 120.0 . . ?
C82 C83 C84 119.9(2) . . ?
C84 C83 H83 120.0 . . ?
C79 C84 H84 118.6 . . ?
C83 C84 C79 122.8(2) . . ?
C83 C84 H84 118.6 . . ?
C86 C85 C90 114.6(2) . . ?
C86 C85 B2 121.44(19) . . ?
C90 C85 B2 123.8(2) . . ?
C85 C86 H86 118.4 . . ?
C87 C86 C85 123.1(2) . . ?
C87 C86 H86 118.4 . . ?
C86 C87 H87 119.9 . . ?
C88 C87 C86 120.2(2) . . ?
C88 C87 H87 119.9 . . ?
C87 C88 H88 120.7 . . ?
C89 C88 C87 118.5(2) . . ?
C89 C88 H88 120.7 . . ?
C88 C89 H89 119.5 . . ?
C88 C89 C90 121.0(2) . . ?
C90 C89 H89 119.5 . . ?
C85 C90 H90 118.7 . . ?
C89 C90 C85 122.6(2) . . ?
C89 C90 H90 118.7 . . ?
C73 B2 C67 107.19(16) . . ?
C73 B2 C79 109.42(15) . . ?
C79 B2 C67 110.70(16) . . ?
C85 B2 C67 112.87(16) . . ?
C85 B2 C73 108.94(16) . . ?
C85 B2 C79 107.69(17) . . ?

loop_
_geom_bond_atom_site_label_1
_geom_bond_atom_site_label_2
_geom_bond_distance
_geom_bond_site_symmetry_2
_geom_bond_publ_flag
Ni1 O1 1.9960(12) . ?
Ni1 O2 2.0875(13) . ?
Ni1 O3 2.0622(13) . ?
Ni1 N1 2.0606(15) . ?
Ni1 N2 2.0547(16) . ?
Ni1 N3 2.0751(15) . ?
Ni2 O1 2.1076(12) . ?
Ni2 O3 2.0055(12) . ?
Ni2 O4 2.0563(14) . ?
Ni2 N4 2.1068(15) . ?
Ni2 N5 2.0669(16) . ?
Ni2 N6 2.0774(15) . ?
O1 C1 1.329(2) . ?
O2 C8 1.243(2) . ?
O3 C28 1.317(2) . ?
O4 C29 1.240(2) . ?
N1 C9 1.494(2) . ?
N1 C15 1.486(2) . ?
N1 C21 1.497(2) . ?
N2 C10 1.346(2) . ?
N2 C14 1.337(2) . ?
N3 C16 1.346(2) . ?
N3 C20 1.342(2) . ?
N4 C30 1.482(2) . ?
N4 C36 1.487(2) . ?
N4 C42 1.505(2) . ?
N5 C37 1.347(2) . ?
N5 C41 1.347(2) . ?
N6 C31 1.347(2) . ?
N6 C35 1.343(2) . ?
C1 C2 1.408(3) . ?
C1 C7 1.421(3) . ?
C2 C3 1.385(3) . ?
C2 C42 1.503(3) . ?
C3 H3 0.9500 . ?
C3 C4 1.398(3) . ?
C4 C5 1.512(3) . ?
C4 C6 1.378(3) . ?
C5 H5A 0.9800 . ?
C5 H5B 0.9800 . ?
C5 H5C 0.9800 . ?
C6 H6 0.9500 . ?
C6 C7 1.415(3) . ?
C7 C8 1.444(3) . ?
C8 H8 0.9500 . ?
C9 H9A 0.9900 . ?
C9 H9B 0.9900 . ?
C9 C10 1.504(3) . ?
C10 C11 1.382(3) . ?
C11 H11 0.9500 . ?
C11 C12 1.380(3) . ?
C12 H12 0.9500 . ?
C12 C13 1.381(3) . ?
C13 H13 0.9500 . ?
C13 C14 1.378(3) . ?
C14 H14 0.9500 . ?
C15 H15A 0.9900 . ?
C15 H15B 0.9900 . ?
C15 C16 1.510(3) . ?
C16 C17 1.386(3) . ?
C17 H17 0.9500 . ?
C17 C18 1.378(3) . ?
C18 H18 0.9500 . ?
C18 C19 1.383(3) . ?
C19 H19 0.9500 . ?
C19 C20 1.376(3) . ?
C20 H20 0.9500 . ?
C21 H21A 0.9900 . ?
C21 H21B 0.9900 . ?
C21 C22 1.514(3) . ?
C22 C23 1.378(3) . ?
C22 C28 1.422(3) . ?
C23 H23 0.9500 . ?
C23 C24 1.398(3) . ?
C24 C25A 1.539(13) . ?
C24 C25B 1.534(7) . ?
C24 C26 1.374(3) . ?
C25A H25A 0.9800 . ?
C25A H25B 0.9800 . ?
C25A H25C 0.9800 . ?
C25B H25D 0.9800 . ?
C25B H25E 0.9800 . ?
C25B H25F 0.9800 . ?
C26 H26 0.9500 . ?
C26 C27 1.413(3) . ?
C27 C28 1.425(3) . ?
C27 C29 1.446(3) . ?
C29 H29 0.9500 . ?
C30 H30A 0.9900 . ?
C30 H30B 0.9900 . ?
C30 C31 1.509(2) . ?
C31 C32 1.388(3) . ?
C32 H32 0.9500 . ?
C32 C33 1.386(3) . ?
C33 H33 0.9500 . ?
C33 C34 1.376(3) . ?
C34 H34 0.9500 . ?
C34 C35 1.377(3) . ?
C35 H35 0.9500 . ?
C36 H36A 0.9900 . ?
C36 H36B 0.9900 . ?
C36 C37 1.512(3) . ?
C37 C38 1.380(3) . ?
C38 H38 0.9500 . ?
C38 C39 1.384(3) . ?
C39 H39 0.9500 . ?
C39 C40 1.385(3) . ?
C40 H40 0.9500 . ?
C40 C41 1.383(3) . ?
C41 H41 0.9500 . ?
C42 H42A 0.9900 . ?
C42 H42B 0.9900 . ?
C43 C44 1.407(3) . ?
C43 C48 1.399(3) . ?
C43 B1 1.660(3) . ?
C44 H44 0.9500 . ?
C44 C45 1.392(3) . ?
C45 H45 0.9500 . ?
C45 C46 1.382(3) . ?
C46 H46 0.9500 . ?
C46 C47 1.383(3) . ?
C47 H47 0.9500 . ?
C47 C48 1.393(3) . ?
C48 H48 0.9500 . ?
C49 C50 1.400(3) . ?
C49 C54 1.403(3) . ?
C49 B1 1.657(3) . ?
C50 H50 0.9500 . ?
C50 C51 1.382(3) . ?
C51 H51 0.9500 . ?
C51 C52 1.368(4) . ?
C52 H52 0.9500 . ?
C52 C53 1.392(4) . ?
C53 H53 0.9500 . ?
C53 C54 1.399(3) . ?
C54 H54 0.9500 . ?
C55 C56 1.398(3) . ?
C55 C60 1.397(3) . ?
C55 B1 1.653(3) . ?
C56 H56 0.9500 . ?
C56 C57 1.390(3) . ?
C57 H57 0.9500 . ?
C57 C58 1.378(4) . ?
C58 H58 0.9500 . ?
C58 C59 1.372(3) . ?
C59 H59 0.9500 . ?
C59 C60 1.390(3) . ?
C60 H60 0.9500 . ?
C61 C62 1.400(3) . ?
C61 C66 1.404(3) . ?
C61 B1 1.643(3) . ?
C62 H62 0.9500 . ?
C62 C63 1.400(3) . ?
C63 H63 0.9500 . ?
C63 C64 1.376(4) . ?
C64 H64 0.9500 . ?
C64 C65 1.382(3) . ?
C65 H65 0.9500 . ?
C65 C66 1.390(3) . ?
C66 H66 0.9500 . ?
C67 C68 1.401(3) . ?
C67 C72 1.404(3) . ?
C67 B2 1.654(3) . ?
C68 H68 0.9500 . ?
C68 C69 1.392(3) . ?
C69 H69 0.9500 . ?
C69 C70 1.378(3) . ?
C70 H70 0.9500 . ?
C70 C71 1.379(3) . ?
C71 H71 0.9500 . ?
C71 C72 1.390(3) . ?
C72 H72 0.9500 . ?
C73 C74 1.410(3) . ?
C73 C78 1.393(3) . ?
C73 B2 1.645(3) . ?
C74 H74 0.9500 . ?
C74 C75 1.384(3) . ?
C75 H75 0.9500 . ?
C75 C76 1.379(3) . ?
C76 H76 0.9500 . ?
C76 C77 1.374(4) . ?
C77 H77 0.9500 . ?
C77 C78 1.394(3) . ?
C78 H78 0.9500 . ?
C79 C80 1.405(3) . ?
C79 C84 1.409(3) . ?
C79 B2 1.654(3) . ?
C80 H80 0.9500 . ?
C80 C81 1.394(3) . ?
C81 H81 0.9500 . ?
C81 C82 1.383(3) . ?
C82 H82 0.9500 . ?
C82 C83 1.383(3) . ?
C83 H83 0.9500 . ?
C83 C84 1.397(3) . ?
C84 H84 0.9500 . ?
C85 C86 1.403(3) . ?
C85 C90 1.409(3) . ?
C85 B2 1.644(3) . ?
C86 H86 0.9500 . ?
C86 C87 1.395(3) . ?
C87 H87 0.9500 . ?
C87 C88 1.385(4) . ?
C88 H88 0.9500 . ?
C88 C89 1.375(4) . ?
C89 H89 0.9500 . ?
C89 C90 1.391(3) . ?
C90 H90 0.9500 . ?

loop_
_geom_torsion_atom_site_label_1
_geom_torsion_atom_site_label_2
_geom_torsion_atom_site_label_3
_geom_torsion_atom_site_label_4
_geom_torsion
_geom_torsion_site_symmetry_1
_geom_torsion_site_symmetry_2
_geom_torsion_site_symmetry_3
_geom_torsion_site_symmetry_4
_geom_torsion_publ_flag
Ni1 O1 C1 C2 174.51(12) . . . . ?
Ni1 O1 C1 C7 -9.9(3) . . . . ?
Ni1 O2 C8 C7 21.7(3) . . . . ?
Ni1 O3 C28 C22 7.2(3) . . . . ?
Ni1 O3 C28 C27 -173.20(13) . . . . ?
Ni1 N1 C9 C10 -33.61(18) . . . . ?
Ni1 N1 C15 C16 28.33(18) . . . . ?
Ni1 N1 C21 C22 67.24(17) . . . . ?
Ni1 N2 C10 C9 -19.4(2) . . . . ?
Ni1 N2 C10 C11 164.07(16) . . . . ?
Ni1 N2 C14 C13 -162.43(16) . . . . ?
Ni1 N3 C16 C15 12.2(2) . . . . ?
Ni1 N3 C16 C17 -169.66(15) . . . . ?
Ni1 N3 C20 C19 167.97(15) . . . . ?
Ni2 O1 C1 C2 -64.82(18) . . . . ?
Ni2 O1 C1 C7 110.80(17) . . . . ?
Ni2 O3 C28 C22 -171.51(13) . . . . ?
Ni2 O3 C28 C27 8.1(3) . . . . ?
Ni2 O4 C29 C27 4.0(3) . . . . ?
Ni2 N4 C30 C31 -37.36(18) . . . . ?
Ni2 N4 C36 C37 30.78(18) . . . . ?
Ni2 N4 C42 C2 -60.55(16) . . . . ?
Ni2 N5 C37 C36 9.8(2) . . . . ?
Ni2 N5 C37 C38 -173.37(16) . . . . ?
Ni2 N5 C41 C40 173.61(15) . . . . ?
Ni2 N6 C31 C30 -3.5(2) . . . . ?
Ni2 N6 C31 C32 -177.50(14) . . . . ?
Ni2 N6 C35 C34 174.23(15) . . . . ?
O1 C1 C2 C3 -177.76(17) . . . . ?
O1 C1 C2 C42 6.4(3) . . . . ?
O1 C1 C7 C6 177.69(17) . . . . ?
O1 C1 C7 C8 -13.0(3) . . . . ?
N1 C9 C10 N2 37.0(2) . . . . ?
N1 C9 C10 C11 -146.60(19) . . . . ?
N1 C15 C16 N3 -27.4(2) . . . . ?
N1 C15 C16 C17 154.53(19) . . . . ?
N1 C21 C22 C23 136.29(19) . . . . ?
N1 C21 C22 C28 -49.3(3) . . . . ?
N2 C10 C11 C12 1.7(3) . . . . ?
N3 C16 C17 C18 0.5(3) . . . . ?
N4 C30 C31 N6 28.6(2) . . . . ?
N4 C30 C31 C32 -157.41(17) . . . . ?
N4 C36 C37 N5 -28.3(2) . . . . ?
N4 C36 C37 C38 154.92(18) . . . . ?
N5 C37 C38 C39 -1.5(3) . . . . ?
N6 C31 C32 C33 3.4(3) . . . . ?
C1 C2 C3 C4 -1.2(3) . . . . ?
C1 C2 C42 N4 64.7(2) . . . . ?
C1 C7 C8 O2 5.8(3) . . . . ?
C2 C1 C7 C6 -6.7(3) . . . . ?
C2 C1 C7 C8 162.60(18) . . . . ?
C2 C3 C4 C5 179.00(19) . . . . ?
C2 C3 C4 C6 -3.5(3) . . . . ?
C3 C2 C42 N4 -111.0(2) . . . . ?
C3 C4 C6 C7 3.1(3) . . . . ?
C4 C6 C7 C1 2.0(3) . . . . ?
C4 C6 C7 C8 -167.90(18) . . . . ?
C5 C4 C6 C7 -179.47(19) . . . . ?
C6 C7 C8 O2 175.23(19) . . . . ?
C7 C1 C2 C3 6.4(3) . . . . ?
C7 C1 C2 C42 -169.50(17) . . . . ?
C9 N1 C15 C16 -87.88(18) . . . . ?
C9 N1 C21 C22 -177.88(15) . . . . ?
C9 C10 C11 C12 -174.5(2) . . . . ?
C10 N2 C14 C13 0.9(3) . . . . ?
C10 C11 C12 C13 -0.7(3) . . . . ?
C11 C12 C13 C14 -0.2(3) . . . . ?
C12 C13 C14 N2 0.1(3) . . . . ?
C14 N2 C10 C9 174.69(17) . . . . ?
C14 N2 C10 C11 -1.8(3) . . . . ?
C15 N1 C9 C10 85.01(19) . . . . ?
C15 N1 C21 C22 -53.7(2) . . . . ?
C15 C16 C17 C18 178.4(2) . . . . ?
C16 N3 C20 C19 1.8(3) . . . . ?
C16 C17 C18 C19 1.2(3) . . . . ?
C17 C18 C19 C20 -1.3(3) . . . . ?
C18 C19 C20 N3 -0.1(3) . . . . ?
C20 N3 C16 C15 179.97(16) . . . . ?
C20 N3 C16 C17 -1.9(3) . . . . ?
C21 N1 C9 C10 -150.64(16) . . . . ?
C21 N1 C15 C16 148.91(15) . . . . ?
C21 C22 C23 C24 175.0(2) . . . . ?
C21 C22 C28 O3 6.6(3) . . . . ?
C21 C22 C28 C27 -172.98(18) . . . . ?
C22 C23 C24 C25A -164.2(16) . . . . ?
C22 C23 C24 C25B 171.5(11) . . . . ?
C22 C23 C24 C26 -1.1(4) . . . . ?
C23 C22 C28 O3 -179.07(19) . . . . ?
C23 C22 C28 C27 1.3(3) . . . . ?
C23 C24 C26 C27 0.1(4) . . . . ?
C24 C26 C27 C28 1.7(4) . . . . ?
C24 C26 C27 C29 -176.4(2) . . . . ?
C25A C24 C26 C27 162.6(17) . . . . ?
C25B C24 C26 C27 -172.3(11) . . . . ?
C26 C27 C28 O3 178.08(19) . . . . ?
C26 C27 C28 C22 -2.3(3) . . . . ?
C26 C27 C29 O4 175.6(2) . . . . ?
C28 C22 C23 C24 0.4(4) . . . . ?
C28 C27 C29 O4 -2.4(4) . . . . ?
C29 C27 C28 O3 -4.1(3) . . . . ?
C29 C27 C28 C22 175.53(19) . . . . ?
C30 N4 C36 C37 146.74(16) . . . . ?
C30 N4 C42 C2 -176.60(14) . . . . ?
C30 C31 C32 C33 -170.32(18) . . . . ?
C31 N6 C35 C34 1.5(3) . . . . ?
C31 C32 C33 C34 -0.7(3) . . . . ?
C32 C33 C34 C35 -1.4(3) . . . . ?
C33 C34 C35 N6 1.1(3) . . . . ?
C35 N6 C31 C30 170.33(17) . . . . ?
C35 N6 C31 C32 -3.7(3) . . . . ?
C36 N4 C30 C31 -154.04(16) . . . . ?
C36 N4 C42 C2 58.54(18) . . . . ?
C36 C37 C38 C39 175.2(2) . . . . ?
C37 N5 C41 C40 -0.7(3) . . . . ?
C37 C38 C39 C40 0.2(3) . . . . ?
C38 C39 C40 C41 0.7(3) . . . . ?
C39 C40 C41 N5 -0.5(3) . . . . ?
C41 N5 C37 C36 -175.11(17) . . . . ?
C41 N5 C37 C38 1.7(3) . . . . ?
C42 N4 C30 C31 82.19(18) . . . . ?
C42 N4 C36 C37 -90.85(18) . . . . ?
C42 C2 C3 C4 174.38(18) . . . . ?
C43 C44 C45 C46 1.8(4) . . . . ?
C44 C43 C48 C47 0.8(3) . . . . ?
C44 C43 B1 C49 -72.2(2) . . . . ?
C44 C43 B1 C55 46.0(3) . . . . ?
C44 C43 B1 C61 166.46(19) . . . . ?
C44 C45 C46 C47 0.0(4) . . . . ?
C45 C46 C47 C48 -1.2(3) . . . . ?
C46 C47 C48 C43 0.8(3) . . . . ?
C48 C43 C44 C45 -2.1(3) . . . . ?
C48 C43 B1 C49 106.4(2) . . . . ?
C48 C43 B1 C55 -135.4(2) . . . . ?
C48 C43 B1 C61 -15.0(3) . . . . ?
C49 C50 C51 C52 0.5(3) . . . . ?
C50 C49 C54 C53 0.4(3) . . . . ?
C50 C49 B1 C43 29.3(3) . . . . ?
C50 C49 B1 C55 -90.0(2) . . . . ?
C50 C49 B1 C61 148.22(19) . . . . ?
C50 C51 C52 C53 0.0(3) . . . . ?
C51 C52 C53 C54 -0.3(3) . . . . ?
C52 C53 C54 C49 0.1(3) . . . . ?
C54 C49 C50 C51 -0.7(3) . . . . ?
C54 C49 B1 C43 -155.93(18) . . . . ?
C54 C49 B1 C55 84.7(2) . . . . ?
C54 C49 B1 C61 -37.1(3) . . . . ?
C55 C56 C57 C58 1.0(5) . . . . ?
C56 C55 C60 C59 -1.4(3) . . . . ?
C56 C55 B1 C43 32.4(3) . . . . ?
C56 C55 B1 C49 152.1(2) . . . . ?
C56 C55 B1 C61 -85.8(3) . . . . ?
C56 C57 C58 C59 -1.8(4) . . . . ?
C57 C58 C59 C60 1.0(4) . . . . ?
C58 C59 C60 C55 0.6(3) . . . . ?
C60 C55 C56 C57 0.5(4) . . . . ?
C60 C55 B1 C43 -147.8(2) . . . . ?
C60 C55 B1 C49 -28.1(3) . . . . ?
C60 C55 B1 C61 94.0(2) . . . . ?
C61 C62 C63 C64 0.9(3) . . . . ?
C62 C61 C66 C65 1.6(3) . . . . ?
C62 C61 B1 C43 -90.4(2) . . . . ?
C62 C61 B1 C49 149.07(19) . . . . ?
C62 C61 B1 C55 29.2(3) . . . . ?
C62 C63 C64 C65 0.7(3) . . . . ?
C63 C64 C65 C66 -1.1(3) . . . . ?
C64 C65 C66 C61 -0.1(3) . . . . ?
C66 C61 C62 C63 -2.0(3) . . . . ?
C66 C61 B1 C43 82.0(2) . . . . ?
C66 C61 B1 C49 -38.6(3) . . . . ?
C66 C61 B1 C55 -158.47(18) . . . . ?
B1 C43 C44 C45 176.6(2) . . . . ?
B1 C43 C48 C47 -177.8(2) . . . . ?
B1 C49 C50 C51 174.30(19) . . . . ?
B1 C49 C54 C53 -174.74(19) . . . . ?
B1 C55 C56 C57 -179.6(3) . . . . ?
B1 C55 C60 C59 178.8(2) . . . . ?
B1 C61 C62 C63 170.78(19) . . . . ?
B1 C61 C66 C65 -171.31(19) . . . . ?
C67 C68 C69 C70 0.8(3) . . . . ?
C68 C67 C72 C71 0.4(3) . . . . ?
C68 C67 B2 C73 -136.96(19) . . . . ?
C68 C67 B2 C79 103.8(2) . . . . ?
C68 C67 B2 C85 -17.0(3) . . . . ?
C68 C69 C70 C71 0.3(3) . . . . ?
C69 C70 C71 C72 -0.9(3) . . . . ?
C70 C71 C72 C67 0.6(3) . . . . ?
C72 C67 C68 C69 -1.1(3) . . . . ?
C72 C67 B2 C73 41.1(2) . . . . ?
C72 C67 B2 C79 -78.2(2) . . . . ?
C72 C67 B2 C85 161.03(18) . . . . ?
C73 C74 C75 C76 -1.1(3) . . . . ?
C74 C73 C78 C77 2.2(3) . . . . ?
C74 C73 B2 C67 55.9(2) . . . . ?
C74 C73 B2 C79 176.02(18) . . . . ?
C74 C73 B2 C85 -66.5(2) . . . . ?
C74 C75 C76 C77 1.6(4) . . . . ?
C75 C76 C77 C78 -0.2(4) . . . . ?
C76 C77 C78 C73 -1.8(4) . . . . ?
C78 C73 C74 C75 -0.8(3) . . . . ?
C78 C73 B2 C67 -126.4(2) . . . . ?
C78 C73 B2 C79 -6.3(3) . . . . ?
C78 C73 B2 C85 111.2(2) . . . . ?
C79 C80 C81 C82 0.3(3) . . . . ?
C80 C79 C84 C83 1.5(3) . . . . ?
C80 C79 B2 C67 24.5(3) . . . . ?
C80 C79 B2 C73 -93.4(2) . . . . ?
C80 C79 B2 C85 148.31(18) . . . . ?
C80 C81 C82 C83 0.4(3) . . . . ?
C81 C82 C83 C84 -0.1(3) . . . . ?
C82 C83 C84 C79 -0.9(3) . . . . ?
C84 C79 C80 C81 -1.2(3) . . . . ?
C84 C79 B2 C67 -159.24(17) . . . . ?
C84 C79 B2 C73 82.8(2) . . . . ?
C84 C79 B2 C85 -35.4(2) . . . . ?
C85 C86 C87 C88 0.1(3) . . . . ?
C86 C85 C90 C89 0.5(3) . . . . ?
C86 C85 B2 C67 62.8(2) . . . . ?
C86 C85 B2 C73 -178.30(17) . . . . ?
C86 C85 B2 C79 -59.7(2) . . . . ?
C86 C87 C88 C89 0.7(3) . . . . ?
C87 C88 C89 C90 -0.9(3) . . . . ?
C88 C89 C90 C85 0.3(3) . . . . ?
C90 C85 C86 C87 -0.6(3) . . . . ?
C90 C85 B2 C67 -122.0(2) . . . . ?
C90 C85 B2 C73 -3.1(3) . . . . ?
C90 C85 B2 C79 115.5(2) . . . . ?
B2 C67 C68 C69 176.99(18) . . . . ?
B2 C67 C72 C71 -177.83(19) . . . . ?
B2 C73 C74 C75 177.1(2) . . . . ?
B2 C73 C78 C77 -175.6(2) . . . . ?
B2 C79 C80 C81 175.27(18) . . . . ?
B2 C79 C84 C83 -175.09(18) . . . . ?
B2 C85 C86 C87 174.99(19) . . . . ?
B2 C85 C90 C89 -175.1(2) . . . . ?

loop_
_smtbx_masks_void_nr
_smtbx_masks_void_average_x
_smtbx_masks_void_average_y
_smtbx_masks_void_average_z
_smtbx_masks_void_volume
_smtbx_masks_void_count_electrons
_smtbx_masks_void_content
1 -0.851 -0.250 -0.601 1537.6 331.4 DMF
2 -0.894 0.250 -0.144 1537.6 331.4 DMF
3 0.000 0.217 0.250 53.1 0.0 ?
4 0.000 0.783 0.750 53.1 0.0 ?
5 0.500 0.283 0.750 53.1 0.0 ?
6 0.500 0.717 0.250 53.1 0.0 ?
